data_7712910
loop_
_publ_author_name
'Lentz, Nicolas'
'Sodreau, Alexandre'
'Acu\~na, Alejandra'
'Ladeira, Sonia'
'Maerten, Eddy'
'Sotiropoulos, Jean-Marc'
'Rojas, Rene S.'
'Madec, David'

_publ_section_title
;
 Synthesis and Structures of Homoleptic Germylenes and Stannylenes with
 Sulfonimidamide Ligands
;
_journal_name_full 'Dalton Transactions'
_journal_paper_doi 10.1039/D3DT01072D
_journal_year 2023
_chemical_formula_moiety 'C36 H46 Ge N4 O2 S2, C6 H6'
_chemical_formula_sum 'C42 H52 Ge N4 O2 S2'
_chemical_formula_weight 781.61
_space_group_IT_number 14
_space_group_name_Hall '-P 2ybc'
_space_group_name_H-M_alt 'P 1 21/c 1'
_symmetry_cell_setting monoclinic
_symmetry_Int_Tables_number 14
_symmetry_space_group_name_Hall '-P 2ybc'
_symmetry_space_group_name_H-M 'P 1 21/c 1'
_atom_sites_solution_hydrogens geom
_atom_sites_solution_primary dual
_atom_sites_solution_secondary difmap
_audit_update_record
;
2023-04-07 deposited with the CCDC.	2023-05-01 downloaded from the CCDC.
;
_cell_angle_alpha 90
_cell_angle_beta 94.717(2)
_cell_angle_gamma 90
_cell_formula_units_Z 4
_cell_length_a 15.4414(5)
_cell_length_b 7.9913(3)
_cell_length_c 33.5748(10)
_cell_measurement_reflns_used 9956
_cell_measurement_temperature 193(2)
_cell_measurement_theta_max 31.45
_cell_measurement_theta_min 2.62
_cell_volume 4129.0(2)
_computing_cell_refinement SAINT
_computing_data_collection APEX2
_computing_data_reduction SAINT
_computing_molecular_graphics 'Ortep-3 for Windows (Farrugia, 1997)'
_computing_publication_material 'WinGX publication routines (Farrugia, 1999'
_computing_structure_refinement 'SHELXL-2018/3 (Sheldrick, 2018)'
_computing_structure_solution 'SHELXT (Sheldrick 2015)'
_diffrn_ambient_temperature 193(2)
_diffrn_measured_fraction_theta_full 0.996
_diffrn_measured_fraction_theta_max 0.99
_diffrn_measurement_device_type 'Bruker Kappa APEX II Quazar'
_diffrn_measurement_method 'phi and omega scans'
_diffrn_radiation_monochromator 'multilayer optics'
_diffrn_radiation_source 'microfocus sealed tube'
_diffrn_radiation_type MoK\a
_diffrn_radiation_wavelength 0.71073
_diffrn_reflns_av_R_equivalents 0.0451
_diffrn_reflns_av_unetI/netI 0.0482
_diffrn_reflns_Laue_measured_fraction_full 0.996
_diffrn_reflns_Laue_measured_fraction_max 0.99
_diffrn_reflns_limit_h_max 26
_diffrn_reflns_limit_h_min -26
_diffrn_reflns_limit_k_max 13
_diffrn_reflns_limit_k_min -13
_diffrn_reflns_limit_l_max 44
_diffrn_reflns_limit_l_min -58
_diffrn_reflns_number 113581
_diffrn_reflns_point_group_measured_fraction_full 0.996
_diffrn_reflns_point_group_measured_fraction_max 0.99
_diffrn_reflns_theta_full 25.242
_diffrn_reflns_theta_max 38.427
_diffrn_reflns_theta_min 1.323
_diffrn_standards_decay_% 0
_diffrn_standards_interval_count 0
_diffrn_standards_interval_time 0
_diffrn_standards_number 0
_exptl_absorpt_coefficient_mu 0.882
_exptl_absorpt_correction_T_max 0.7475
_exptl_absorpt_correction_T_min 0.6706
_exptl_absorpt_correction_type multi-scan
_exptl_absorpt_process_details 'SADABS (Bruker-AXS)'
_exptl_crystal_colour colourless
_exptl_crystal_density_diffrn 1.257
_exptl_crystal_density_method 'not measured'
_exptl_crystal_description block
_exptl_crystal_F_000 1648
_exptl_crystal_size_max 0.16
_exptl_crystal_size_mid 0.14
_exptl_crystal_size_min 0.08
_refine_diff_density_max 0.449
_refine_diff_density_min -0.531
_refine_diff_density_rms 0.066
_refine_ls_extinction_method none
_refine_ls_goodness_of_fit_ref 1.018
_refine_ls_hydrogen_treatment constr
_refine_ls_matrix_type full
_refine_ls_number_parameters 470
_refine_ls_number_reflns 22870
_refine_ls_number_restraints 0
_refine_ls_restrained_S_all 1.018
_refine_ls_R_factor_all 0.094
_refine_ls_R_factor_gt 0.0466
_refine_ls_shift/su_max 0.004
_refine_ls_shift/su_mean 0
_refine_ls_structure_factor_coef Fsqd
_refine_ls_weighting_details 'w=1/[\s^2^(Fo^2^)+(0.0438P)^2^+1.3197P] where P=(Fo^2^+2Fc^2^)/3'
_refine_ls_weighting_scheme calc
_refine_ls_wR_factor_gt 0.1014
_refine_ls_wR_factor_ref 0.1174
_reflns_Friedel_coverage 0
_reflns_number_gt 14349
_reflns_number_total 22870
_reflns_threshold_expression 'I > 2\s(I)'
_cod_data_source_file d3dt01072d2.cif
_cod_data_source_block 4
_cod_original_sg_symbol_H-M 'P 21/c'
_cod_database_code 7712910
_shelx_shelxl_version_number 2018/3

loop_
_symmetry_equiv_pos_as_xyz
'x, y, z'
'-x, y+1/2, -z+1/2'
'-x, -y, -z'
'x, -y-1/2, z-1/2'

loop_
_atom_site_label
_atom_site_type_symbol
_atom_site_fract_x
_atom_site_fract_y
_atom_site_fract_z
_atom_site_U_iso_or_equiv
_atom_site_adp_type
_atom_site_occupancy
_atom_site_site_symmetry_order
_atom_site_calc_flag
_atom_site_refinement_flags_posn
_atom_site_refinement_flags_adp
_atom_site_refinement_flags_occupancy
_atom_site_disorder_assembly
_atom_site_disorder_group
C1 C 0.54186(10) 0.3796(3) 0.32760(5) 0.0435(4) Uani 1 1 d . . . . .
H1 H 0.493138 0.348816 0.344048 0.052 Uiso 1 1 calc R U . . .
C2 C 0.51320(13) 0.5288(4) 0.30173(7) 0.0754(8) Uani 1 1 d . . . . .
H2A H 0.497486 0.621553 0.318812 0.113 Uiso 1 1 calc R U . . .
H2B H 0.462749 0.497466 0.283644 0.113 Uiso 1 1 calc R U . . .
H2C H 0.560875 0.563536 0.286038 0.113 Uiso 1 1 calc R U . . .
C3 C 0.56397(13) 0.2271(4) 0.30320(6) 0.0709(7) Uani 1 1 d . . . . .
H3A H 0.610923 0.255391 0.286439 0.106 Uiso 1 1 calc R U . . .
H3B H 0.512501 0.192389 0.286176 0.106 Uiso 1 1 calc R U . . .
H3C H 0.582708 0.135372 0.32127 0.106 Uiso 1 1 calc R U . . .
C4 C 0.54041(8) 0.34804(18) 0.42228(4) 0.0285(2) Uani 1 1 d . . . . .
C5 C 0.54974(10) 0.17789(19) 0.41478(5) 0.0370(3) Uani 1 1 d . . . . .
H5 H 0.588284 0.141161 0.395939 0.044 Uiso 1 1 calc R U . . .
C6 C 0.50255(11) 0.0623(2) 0.43491(5) 0.0449(4) Uani 1 1 d . . . . .
H6 H 0.508507 -0.053969 0.429893 0.054 Uiso 1 1 calc R U . . .
C7 C 0.44670(10) 0.1172(3) 0.46236(5) 0.0455(4) Uani 1 1 d . . . . .
H7 H 0.414061 0.038181 0.476047 0.055 Uiso 1 1 calc R U . . .
C8 C 0.43803(10) 0.2851(3) 0.46998(5) 0.0436(4) Uani 1 1 d . . . . .
H8 H 0.400097 0.32118 0.489149 0.052 Uiso 1 1 calc R U . . .
C9 C 0.48446(9) 0.4025(2) 0.44979(4) 0.0352(3) Uani 1 1 d . . . . .
H9 H 0.477903 0.518649 0.454803 0.042 Uiso 1 1 calc R U . . .
C10 C 0.73097(8) 0.55306(16) 0.45240(4) 0.0252(2) Uani 1 1 d . . . . .
C11 C 0.73926(9) 0.45163(17) 0.48651(4) 0.0287(2) Uani 1 1 d . . . . .
C12 C 0.76912(9) 0.52363(19) 0.52305(4) 0.0329(3) Uani 1 1 d . . . . .
H12 H 0.775364 0.454975 0.546209 0.039 Uiso 1 1 calc R U . . .
C13 C 0.78988(9) 0.69203(19) 0.52655(4) 0.0343(3) Uani 1 1 d . . . . .
C14 C 0.78332(9) 0.78814(19) 0.49218(5) 0.0351(3) Uani 1 1 d . . . . .
H14 H 0.798681 0.90315 0.49405 0.042 Uiso 1 1 calc R U . . .
C15 C 0.75498(9) 0.72247(18) 0.45488(4) 0.0297(2) Uani 1 1 d . . . . .
C16 C 0.71755(12) 0.2678(2) 0.48544(5) 0.0408(3) Uani 1 1 d . . . . .
H16A H 0.656126 0.252641 0.489922 0.061 Uiso 1 1 calc R U . . .
H16B H 0.753772 0.209564 0.506409 0.061 Uiso 1 1 calc R U . . .
H16C H 0.728627 0.221686 0.459297 0.061 Uiso 1 1 calc R U . . .
C17 C 0.81693(12) 0.7679(3) 0.56682(5) 0.0496(4) Uani 1 1 d . . . . .
H17A H 0.765506 0.81024 0.578821 0.074 Uiso 1 1 calc R U . . .
H17B H 0.857493 0.860184 0.563514 0.074 Uiso 1 1 calc R U . . .
H17C H 0.845367 0.68238 0.58427 0.074 Uiso 1 1 calc R U . . .
C18 C 0.75416(12) 0.83139(19) 0.41833(5) 0.0411(3) Uani 1 1 d . . . . .
H18A H 0.777845 0.941791 0.42583 0.062 Uiso 1 1 calc R U . . .
H18B H 0.694342 0.843685 0.406492 0.062 Uiso 1 1 calc R U . . .
H18C H 0.789764 0.779676 0.398836 0.062 Uiso 1 1 calc R U . . .
C19 C 0.95945(10) 0.4334(3) 0.41796(5) 0.0472(4) Uani 1 1 d . . . . .
H19 H 1.010362 0.403192 0.402826 0.057 Uiso 1 1 calc R U . . .
C20 C 0.97931(13) 0.5971(4) 0.43941(6) 0.0706(7) Uani 1 1 d . . . . .
H20A H 0.98674 0.685547 0.419749 0.106 Uiso 1 1 calc R U . . .
H20B H 1.032886 0.585622 0.456975 0.106 Uiso 1 1 calc R U . . .
H20C H 0.931184 0.626318 0.455394 0.106 Uiso 1 1 calc R U . . .
C21 C 0.94402(14) 0.2911(4) 0.44682(6) 0.0705(7) Uani 1 1 d . . . . .
H21A H 0.893604 0.317568 0.461602 0.106 Uiso 1 1 calc R U . . .
H21B H 0.995468 0.27728 0.465646 0.106 Uiso 1 1 calc R U . . .
H21C H 0.933061 0.187186 0.43176 0.106 Uiso 1 1 calc R U . . .
C22 C 0.96535(8) 0.3603(2) 0.32431(4) 0.0319(3) Uani 1 1 d . . . . .
C23 C 0.96667(11) 0.1945(2) 0.33654(5) 0.0447(4) Uani 1 1 d . . . . .
H23 H 0.931454 0.158124 0.356777 0.054 Uiso 1 1 calc R U . . .
C24 C 1.02027(13) 0.0825(3) 0.31872(6) 0.0580(5) Uani 1 1 d . . . . .
H24 H 1.021966 -0.03154 0.32672 0.07 Uiso 1 1 calc R U . . .
C25 C 1.07122(12) 0.1370(3) 0.28930(7) 0.0662(7) Uani 1 1 d . . . . .
H25 H 1.108425 0.06025 0.277453 0.079 Uiso 1 1 calc R U . . .
C26 C 1.06862(12) 0.3005(3) 0.27706(6) 0.0625(6) Uani 1 1 d . . . . .
H26 H 1.102828 0.335578 0.256338 0.075 Uiso 1 1 calc R U . . .
C27 C 1.01641(10) 0.4148(3) 0.29472(5) 0.0435(4) Uani 1 1 d . . . . .
H27 H 1.015525 0.528893 0.286725 0.052 Uiso 1 1 calc R U . . .
C28 C 0.76490(7) 0.50099(16) 0.28852(4) 0.0241(2) Uani 1 1 d . . . . .
C29 C 0.76236(8) 0.37637(17) 0.25908(4) 0.0266(2) Uani 1 1 d . . . . .
C30 C 0.72763(9) 0.41576(19) 0.22052(4) 0.0312(3) Uani 1 1 d . . . . .
H30 H 0.724897 0.331282 0.200554 0.037 Uiso 1 1 calc R U . . .
C31 C 0.69702(9) 0.5746(2) 0.21054(4) 0.0342(3) Uani 1 1 d . . . . .
C32 C 0.69894(9) 0.69511(18) 0.24025(4) 0.0333(3) Uani 1 1 d . . . . .
H32 H 0.677466 0.803991 0.233768 0.04 Uiso 1 1 calc R U . . .
C33 C 0.73147(8) 0.66125(17) 0.27943(4) 0.0279(2) Uani 1 1 d . . . . .
C34 C 0.79500(11) 0.20137(18) 0.26712(5) 0.0373(3) Uani 1 1 d . . . . .
H34A H 0.856761 0.195356 0.26249 0.056 Uiso 1 1 calc R U . . .
H34B H 0.762099 0.123201 0.249195 0.056 Uiso 1 1 calc R U . . .
H34C H 0.787421 0.171472 0.294932 0.056 Uiso 1 1 calc R U . . .
C35 C 0.66274(13) 0.6148(3) 0.16820(5) 0.0538(5) Uani 1 1 d . . . . .
H35A H 0.634053 0.724219 0.167554 0.081 Uiso 1 1 calc R U . . .
H35B H 0.620866 0.528823 0.158542 0.081 Uiso 1 1 calc R U . . .
H35C H 0.711068 0.617273 0.151028 0.081 Uiso 1 1 calc R U . . .
C36 C 0.72616(11) 0.79232(19) 0.31122(5) 0.0374(3) Uani 1 1 d . . . . .
H36A H 0.692701 0.888183 0.300145 0.056 Uiso 1 1 calc R U . . .
H36B H 0.784894 0.82897 0.320592 0.056 Uiso 1 1 calc R U . . .
H36C H 0.697421 0.745304 0.333651 0.056 Uiso 1 1 calc R U . . .
C37 C 0.30976(14) 0.5694(3) 0.36744(8) 0.0675(6) Uani 1 1 d . . . . .
H37 H 0.352158 0.490481 0.360671 0.081 Uiso 1 1 calc R U . . .
C38 C 0.33440(12) 0.7029(3) 0.39131(7) 0.0577(5) Uani 1 1 d . . . . .
H38 H 0.393489 0.716636 0.401057 0.069 Uiso 1 1 calc R U . . .
C39 C 0.27334(12) 0.8163(2) 0.40099(6) 0.0497(4) Uani 1 1 d . . . . .
H39 H 0.289893 0.909075 0.417587 0.06 Uiso 1 1 calc R U . . .
C40 C 0.18757(12) 0.7960(2) 0.38669(6) 0.0497(4) Uani 1 1 d . . . . .
H40 H 0.145341 0.875252 0.393475 0.06 Uiso 1 1 calc R U . . .
C41 C 0.16287(11) 0.6625(2) 0.36277(6) 0.0491(4) Uani 1 1 d . . . . .
H41 H 0.103782 0.649324 0.35296 0.059 Uiso 1 1 calc R U . . .
C42 C 0.22390(13) 0.5480(3) 0.35305(7) 0.0563(5) Uani 1 1 d . . . . .
H42 H 0.207355 0.454776 0.336591 0.068 Uiso 1 1 calc R U . . .
N1 N 0.61828(7) 0.42339(16) 0.35507(3) 0.0305(2) Uani 1 1 d . . . . .
N2 N 0.70218(7) 0.48371(14) 0.41413(3) 0.0255(2) Uani 1 1 d . . . . .
N3 N 0.79694(6) 0.46444(14) 0.32889(3) 0.0252(2) Uani 1 1 d . . . . .
N4 N 0.88218(7) 0.44859(17) 0.38915(3) 0.0329(2) Uani 1 1 d . . . . .
O1 O 0.56148(7) 0.65352(13) 0.40151(4) 0.0385(2) Uani 1 1 d . . . . .
O2 O 0.92655(7) 0.66675(14) 0.33673(4) 0.0419(3) Uani 1 1 d . . . . .
S1 S 0.60364(2) 0.49452(4) 0.39695(2) 0.02615(6) Uani 1 1 d . . . . .
S2 S 0.89383(2) 0.50306(4) 0.34557(2) 0.02739(6) Uani 1 1 d . . . . .
Ge1 Ge 0.75349(2) 0.32873(2) 0.37421(2) 0.02446(4) Uani 1 1 d . . . . .

loop_
_atom_site_aniso_label
_atom_site_aniso_U_11
_atom_site_aniso_U_22
_atom_site_aniso_U_33
_atom_site_aniso_U_23
_atom_site_aniso_U_13
_atom_site_aniso_U_12
C1 0.0268(6) 0.0732(12) 0.0309(7) -0.0008(7) 0.0038(5) -0.0141(7)
C2 0.0437(10) 0.121(2) 0.0577(12) 0.0421(13) -0.0187(9) -0.0226(12)
C3 0.0459(10) 0.114(2) 0.0538(11) -0.0443(13) 0.0117(8) -0.0230(12)
C4 0.0234(5) 0.0341(7) 0.0286(6) 0.0010(5) 0.0064(4) -0.0011(5)
C5 0.0393(7) 0.0338(7) 0.0395(7) -0.0039(6) 0.0126(6) -0.0080(6)
C6 0.0474(9) 0.0380(8) 0.0499(9) 0.0022(7) 0.0062(7) -0.0132(7)
C7 0.0324(7) 0.0595(11) 0.0450(9) 0.0158(8) 0.0052(6) -0.0127(7)
C8 0.0270(6) 0.0660(11) 0.0395(8) 0.0122(7) 0.0128(6) 0.0047(7)
C9 0.0259(6) 0.0454(8) 0.0355(7) 0.0036(6) 0.0095(5) 0.0078(6)
C10 0.0227(5) 0.0252(6) 0.0281(6) -0.0031(4) 0.0051(4) 0.0024(4)
C11 0.0293(6) 0.0260(6) 0.0314(6) -0.0005(5) 0.0056(5) 0.0049(5)
C12 0.0318(6) 0.0371(7) 0.0298(6) -0.0008(5) 0.0030(5) 0.0080(5)
C13 0.0290(6) 0.0389(8) 0.0351(7) -0.0104(6) 0.0024(5) 0.0065(5)
C14 0.0337(7) 0.0284(6) 0.0436(8) -0.0095(6) 0.0050(6) 0.0002(5)
C15 0.0298(6) 0.0252(6) 0.0345(7) -0.0025(5) 0.0053(5) 0.0012(5)
C16 0.0562(10) 0.0279(7) 0.0380(8) 0.0037(6) 0.0026(7) 0.0019(7)
C17 0.0504(9) 0.0566(11) 0.0407(9) -0.0187(8) -0.0030(7) 0.0089(8)
C18 0.0528(9) 0.0282(7) 0.0427(8) 0.0030(6) 0.0055(7) -0.0062(7)
C19 0.0261(6) 0.0837(14) 0.0315(7) -0.0061(8) -0.0003(5) 0.0149(8)
C20 0.0392(9) 0.115(2) 0.0557(12) -0.0361(13) -0.0091(8) 0.0030(11)
C21 0.0538(11) 0.118(2) 0.0385(9) 0.0202(11) -0.0012(8) 0.0277(13)
C22 0.0207(5) 0.0446(8) 0.0305(6) -0.0040(6) 0.0036(4) 0.0048(5)
C23 0.0432(8) 0.0480(10) 0.0427(8) 0.0001(7) 0.0026(7) 0.0193(7)
C24 0.0525(10) 0.0615(12) 0.0578(11) -0.0135(9) -0.0079(9) 0.0299(9)
C25 0.0348(8) 0.0965(18) 0.0668(13) -0.0385(13) 0.0011(8) 0.0233(10)
C26 0.0328(8) 0.1003(19) 0.0572(11) -0.0283(12) 0.0207(8) -0.0031(10)
C27 0.0283(6) 0.0654(11) 0.0383(8) -0.0106(8) 0.0110(6) -0.0076(7)
C28 0.0192(5) 0.0263(6) 0.0274(5) 0.0053(4) 0.0055(4) 0.0003(4)
C29 0.0234(5) 0.0264(6) 0.0308(6) 0.0033(5) 0.0069(4) 0.0014(4)
C30 0.0284(6) 0.0373(7) 0.0284(6) 0.0004(5) 0.0047(5) 0.0023(5)
C31 0.0287(6) 0.0449(8) 0.0296(6) 0.0077(6) 0.0054(5) 0.0082(6)
C32 0.0321(6) 0.0334(7) 0.0351(7) 0.0105(5) 0.0066(5) 0.0084(5)
C33 0.0254(5) 0.0263(6) 0.0329(6) 0.0052(5) 0.0075(4) 0.0023(5)
C34 0.0450(8) 0.0276(7) 0.0387(7) -0.0003(5) 0.0009(6) 0.0040(6)
C35 0.0616(11) 0.0663(12) 0.0329(8) 0.0092(8) 0.0004(7) 0.0244(10)
C36 0.0454(8) 0.0276(7) 0.0400(8) 0.0017(6) 0.0074(6) 0.0071(6)
C37 0.0456(10) 0.0570(13) 0.1003(18) -0.0030(12) 0.0087(11) 0.0134(9)
C38 0.0355(8) 0.0546(12) 0.0807(14) 0.0107(10) -0.0086(9) 0.0007(8)
C39 0.0476(9) 0.0435(10) 0.0560(10) 0.0068(8) -0.0086(8) -0.0044(7)
C40 0.0389(8) 0.0485(10) 0.0611(11) 0.0001(8) 0.0012(7) 0.0053(7)
C41 0.0340(7) 0.0551(11) 0.0573(10) 0.0027(9) -0.0027(7) -0.0048(7)
C42 0.0529(11) 0.0487(11) 0.0670(12) -0.0068(9) 0.0038(9) -0.0024(9)
N1 0.0220(5) 0.0433(7) 0.0266(5) -0.0003(5) 0.0043(4) -0.0034(4)
N2 0.0213(4) 0.0274(5) 0.0282(5) -0.0029(4) 0.0045(4) 0.0011(4)
N3 0.0191(4) 0.0289(5) 0.0279(5) 0.0048(4) 0.0037(4) 0.0003(4)
N4 0.0226(5) 0.0494(7) 0.0268(5) -0.0018(5) 0.0031(4) 0.0050(5)
O1 0.0299(5) 0.0306(5) 0.0559(7) 0.0038(5) 0.0089(4) 0.0077(4)
O2 0.0293(5) 0.0366(6) 0.0604(7) 0.0006(5) 0.0082(5) -0.0068(4)
S1 0.02121(12) 0.02736(15) 0.03051(15) 0.00097(11) 0.00605(10) 0.00144(11)
S2 0.01944(12) 0.03200(16) 0.03119(15) 0.00016(12) 0.00482(10) 0.00080(11)
Ge1 0.02687(6) 0.02207(6) 0.02533(6) 0.00173(5) 0.00751(4) 0.00258(5)

loop_
_atom_type_symbol
_atom_type_description
_atom_type_scat_dispersion_real
_atom_type_scat_dispersion_imag
_atom_type_scat_source
C C 0.0033 0.0016 'International Tables Vol C Tables 4.2.6.8 and 6.1.1.4'
H H 0 0 'International Tables Vol C Tables 4.2.6.8 and 6.1.1.4'
N N 0.0061 0.0033 'International Tables Vol C Tables 4.2.6.8 and 6.1.1.4'
O O 0.0106 0.006 'International Tables Vol C Tables 4.2.6.8 and 6.1.1.4'
S S 0.1246 0.1234 'International Tables Vol C Tables 4.2.6.8 and 6.1.1.4'
Ge Ge 0.1547 1.8001 'International Tables Vol C Tables 4.2.6.8 and 6.1.1.4'

loop_
_geom_angle_atom_site_label_1
_geom_angle_atom_site_label_2
_geom_angle_atom_site_label_3
_geom_angle
_geom_angle_site_symmetry_1
_geom_angle_site_symmetry_3
_geom_angle_publ_flag
N1 C1 C2 110.56(15) . . ?
N1 C1 C3 108.79(14) . . ?
C2 C1 C3 112.82(18) . . ?
N1 C1 H1 108.2 . . ?
C2 C1 H1 108.2 . . ?
C3 C1 H1 108.2 . . ?
C1 C2 H2A 109.5 . . ?
C1 C2 H2B 109.5 . . ?
H2A C2 H2B 109.5 . . ?
C1 C2 H2C 109.5 . . ?
H2A C2 H2C 109.5 . . ?
H2B C2 H2C 109.5 . . ?
C1 C3 H3A 109.5 . . ?
C1 C3 H3B 109.5 . . ?
H3A C3 H3B 109.5 . . ?
C1 C3 H3C 109.5 . . ?
H3A C3 H3C 109.5 . . ?
H3B C3 H3C 109.5 . . ?
C9 C4 C5 120.44(13) . . ?
C9 C4 S1 120.48(12) . . ?
C5 C4 S1 119.06(10) . . ?
C6 C5 C4 119.75(14) . . ?
C6 C5 H5 120.1 . . ?
C4 C5 H5 120.1 . . ?
C7 C6 C5 119.62(17) . . ?
C7 C6 H6 120.2 . . ?
C5 C6 H6 120.2 . . ?
C8 C7 C6 120.60(15) . . ?
C8 C7 H7 119.7 . . ?
C6 C7 H7 119.7 . . ?
C7 C8 C9 120.39(15) . . ?
C7 C8 H8 119.8 . . ?
C9 C8 H8 119.8 . . ?
C4 C9 C8 119.18(16) . . ?
C4 C9 H9 120.4 . . ?
C8 C9 H9 120.4 . . ?
C11 C10 C15 120.23(12) . . ?
C11 C10 N2 120.61(12) . . ?
C15 C10 N2 119.08(12) . . ?
C12 C11 C10 118.73(13) . . ?
C12 C11 C16 118.61(13) . . ?
C10 C11 C16 122.66(12) . . ?
C13 C12 C11 122.07(14) . . ?
C13 C12 H12 119 . . ?
C11 C12 H12 119 . . ?
C14 C13 C12 117.91(13) . . ?
C14 C13 C17 121.37(15) . . ?
C12 C13 C17 120.71(15) . . ?
C13 C14 C15 122.43(14) . . ?
C13 C14 H14 118.8 . . ?
C15 C14 H14 118.8 . . ?
C14 C15 C10 118.54(13) . . ?
C14 C15 C18 119.74(13) . . ?
C10 C15 C18 121.67(12) . . ?
C11 C16 H16A 109.5 . . ?
C11 C16 H16B 109.5 . . ?
H16A C16 H16B 109.5 . . ?
C11 C16 H16C 109.5 . . ?
H16A C16 H16C 109.5 . . ?
H16B C16 H16C 109.5 . . ?
C13 C17 H17A 109.5 . . ?
C13 C17 H17B 109.5 . . ?
H17A C17 H17B 109.5 . . ?
C13 C17 H17C 109.5 . . ?
H17A C17 H17C 109.5 . . ?
H17B C17 H17C 109.5 . . ?
C15 C18 H18A 109.5 . . ?
C15 C18 H18B 109.5 . . ?
H18A C18 H18B 109.5 . . ?
C15 C18 H18C 109.5 . . ?
H18A C18 H18C 109.5 . . ?
H18B C18 H18C 109.5 . . ?
N4 C19 C20 111.20(16) . . ?
N4 C19 C21 108.49(15) . . ?
C20 C19 C21 112.23(17) . . ?
N4 C19 H19 108.3 . . ?
C20 C19 H19 108.3 . . ?
C21 C19 H19 108.3 . . ?
C19 C20 H20A 109.5 . . ?
C19 C20 H20B 109.5 . . ?
H20A C20 H20B 109.5 . . ?
C19 C20 H20C 109.5 . . ?
H20A C20 H20C 109.5 . . ?
H20B C20 H20C 109.5 . . ?
C19 C21 H21A 109.5 . . ?
C19 C21 H21B 109.5 . . ?
H21A C21 H21B 109.5 . . ?
C19 C21 H21C 109.5 . . ?
H21A C21 H21C 109.5 . . ?
H21B C21 H21C 109.5 . . ?
C23 C22 C27 121.09(15) . . ?
C23 C22 S2 119.27(11) . . ?
C27 C22 S2 119.59(13) . . ?
C22 C23 C24 118.90(18) . . ?
C22 C23 H23 120.6 . . ?
C24 C23 H23 120.6 . . ?
C25 C24 C23 120.0(2) . . ?
C25 C24 H24 120 . . ?
C23 C24 H24 120 . . ?
C26 C25 C24 120.71(18) . . ?
C26 C25 H25 119.6 . . ?
C24 C25 H25 119.6 . . ?
C25 C26 C27 120.35(19) . . ?
C25 C26 H26 119.8 . . ?
C27 C26 H26 119.8 . . ?
C26 C27 C22 119.0(2) . . ?
C26 C27 H27 120.5 . . ?
C22 C27 H27 120.5 . . ?
C29 C28 C33 120.41(12) . . ?
C29 C28 N3 120.61(11) . . ?
C33 C28 N3 118.88(12) . . ?
C30 C29 C28 118.69(12) . . ?
C30 C29 C34 118.29(13) . . ?
C28 C29 C34 123.01(12) . . ?
C31 C30 C29 121.89(13) . . ?
C31 C30 H30 119.1 . . ?
C29 C30 H30 119.1 . . ?
C32 C31 C30 118.42(13) . . ?
C32 C31 C35 121.02(14) . . ?
C30 C31 C35 120.56(15) . . ?
C31 C32 C33 121.92(13) . . ?
C31 C32 H32 119 . . ?
C33 C32 H32 119 . . ?
C32 C33 C28 118.61(13) . . ?
C32 C33 C36 119.87(12) . . ?
C28 C33 C36 121.45(12) . . ?
C29 C34 H34A 109.5 . . ?
C29 C34 H34B 109.5 . . ?
H34A C34 H34B 109.5 . . ?
C29 C34 H34C 109.5 . . ?
H34A C34 H34C 109.5 . . ?
H34B C34 H34C 109.5 . . ?
C31 C35 H35A 109.5 . . ?
C31 C35 H35B 109.5 . . ?
H35A C35 H35B 109.5 . . ?
C31 C35 H35C 109.5 . . ?
H35A C35 H35C 109.5 . . ?
H35B C35 H35C 109.5 . . ?
C33 C36 H36A 109.5 . . ?
C33 C36 H36B 109.5 . . ?
H36A C36 H36B 109.5 . . ?
C33 C36 H36C 109.5 . . ?
H36A C36 H36C 109.5 . . ?
H36B C36 H36C 109.5 . . ?
C38 C37 C42 120.84(19) . . ?
C38 C37 H37 119.6 . . ?
C42 C37 H37 119.6 . . ?
C39 C38 C37 119.47(18) . . ?
C39 C38 H38 120.3 . . ?
C37 C38 H38 120.3 . . ?
C38 C39 C40 120.05(19) . . ?
C38 C39 H39 120 . . ?
C40 C39 H39 120 . . ?
C41 C40 C39 120.52(18) . . ?
C41 C40 H40 119.7 . . ?
C39 C40 H40 119.7 . . ?
C40 C41 C42 119.67(17) . . ?
C40 C41 H41 120.2 . . ?
C42 C41 H41 120.2 . . ?
C41 C42 C37 119.4(2) . . ?
C41 C42 H42 120.3 . . ?
C37 C42 H42 120.3 . . ?
C1 N1 S1 118.94(10) . . ?
C1 N1 Ge1 140.20(11) . . ?
S1 N1 Ge1 93.71(5) . . ?
C10 N2 S1 121.47(8) . . ?
C10 N2 Ge1 135.75(8) . . ?
S1 N2 Ge1 102.00(5) . . ?
C28 N3 S2 122.46(8) . . ?
C28 N3 Ge1 135.13(8) . . ?
S2 N3 Ge1 101.54(5) . . ?
C19 N4 S2 119.37(10) . . ?
C19 N4 Ge1 140.34(11) . . ?
S2 N4 Ge1 94.53(5) . . ?
O1 S1 N1 121.34(7) . . ?
O1 S1 N2 115.98(6) . . ?
N1 S1 N2 95.90(6) . . ?
O1 S1 C4 104.96(6) . . ?
N1 S1 C4 108.55(7) . . ?
N2 S1 C4 109.72(6) . . ?
O2 S2 N4 121.24(8) . . ?
O2 S2 N3 116.15(6) . . ?
N4 S2 N3 95.70(6) . . ?
O2 S2 C22 105.06(7) . . ?
N4 S2 C22 108.82(7) . . ?
N3 S2 C22 109.44(6) . . ?
N3 Ge1 N2 109.87(5) . . ?
N3 Ge1 N4 66.08(4) . . ?
N2 Ge1 N4 88.77(4) . . ?
N3 Ge1 N1 87.85(4) . . ?
N2 Ge1 N1 65.37(4) . . ?
N4 Ge1 N1 134.89(5) . . ?

loop_
_geom_bond_atom_site_label_1
_geom_bond_atom_site_label_2
_geom_bond_distance
_geom_bond_site_symmetry_2
_geom_bond_publ_flag
C1 N1 1.4786(18) . ?
C1 C2 1.519(3) . ?
C1 C3 1.523(3) . ?
C1 H1 1 . ?
C2 H2A 0.98 . ?
C2 H2B 0.98 . ?
C2 H2C 0.98 . ?
C3 H3A 0.98 . ?
C3 H3B 0.98 . ?
C3 H3C 0.98 . ?
C4 C9 1.3859(18) . ?
C4 C5 1.392(2) . ?
C4 S1 1.7841(13) . ?
C5 C6 1.386(2) . ?
C5 H5 0.95 . ?
C6 C7 1.384(3) . ?
C6 H6 0.95 . ?
C7 C8 1.374(3) . ?
C7 H7 0.95 . ?
C8 C9 1.390(2) . ?
C8 H8 0.95 . ?
C9 H9 0.95 . ?
C10 C11 1.4005(18) . ?
C10 C15 1.4043(19) . ?
C10 N2 1.4359(16) . ?
C11 C12 1.3985(19) . ?
C11 C16 1.506(2) . ?
C12 C13 1.386(2) . ?
C12 H12 0.95 . ?
C13 C14 1.383(2) . ?
C13 C17 1.509(2) . ?
C14 C15 1.395(2) . ?
C14 H14 0.95 . ?
C15 C18 1.504(2) . ?
C16 H16A 0.98 . ?
C16 H16B 0.98 . ?
C16 H16C 0.98 . ?
C17 H17A 0.98 . ?
C17 H17B 0.98 . ?
C17 H17C 0.98 . ?
C18 H18A 0.98 . ?
C18 H18B 0.98 . ?
C18 H18C 0.98 . ?
C19 N4 1.4779(18) . ?
C19 C20 1.513(3) . ?
C19 C21 1.525(3) . ?
C19 H19 1 . ?
C20 H20A 0.98 . ?
C20 H20B 0.98 . ?
C20 H20C 0.98 . ?
C21 H21A 0.98 . ?
C21 H21B 0.98 . ?
C21 H21C 0.98 . ?
C22 C23 1.387(2) . ?
C22 C27 1.388(2) . ?
C22 S2 1.7778(14) . ?
C23 C24 1.387(2) . ?
C23 H23 0.95 . ?
C24 C25 1.383(3) . ?
C24 H24 0.95 . ?
C25 C26 1.369(4) . ?
C25 H25 0.95 . ?
C26 C27 1.384(3) . ?
C26 H26 0.95 . ?
C27 H27 0.95 . ?
C28 C29 1.4014(18) . ?
C28 C33 1.4049(18) . ?
C28 N3 1.4342(16) . ?
C29 C30 1.3958(19) . ?
C29 C34 1.5034(19) . ?
C30 C31 1.386(2) . ?
C30 H30 0.95 . ?
C31 C32 1.385(2) . ?
C31 C35 1.510(2) . ?
C32 C33 1.3954(19) . ?
C32 H32 0.95 . ?
C33 C36 1.502(2) . ?
C34 H34A 0.98 . ?
C34 H34B 0.98 . ?
C34 H34C 0.98 . ?
C35 H35A 0.98 . ?
C35 H35B 0.98 . ?
C35 H35C 0.98 . ?
C36 H36A 0.98 . ?
C36 H36B 0.98 . ?
C36 H36C 0.98 . ?
C37 C38 1.370(3) . ?
C37 C42 1.384(3) . ?
C37 H37 0.95 . ?
C38 C39 1.366(3) . ?
C38 H38 0.95 . ?
C39 C40 1.381(2) . ?
C39 H39 0.95 . ?
C40 C41 1.370(3) . ?
C40 H40 0.95 . ?
C41 C42 1.372(3) . ?
C41 H41 0.95 . ?
C42 H42 0.95 . ?
N1 S1 1.5505(12) . ?
N1 Ge1 2.2635(11) . ?
N2 S1 1.5845(11) . ?
N2 Ge1 2.0328(10) . ?
N3 S2 1.5842(11) . ?
N3 Ge1 2.0273(10) . ?
N4 S2 1.5512(12) . ?
N4 Ge1 2.2257(12) . ?
O1 S1 1.4415(11) . ?
O2 S2 1.4419(11) . ?
